data_2311938
loop_
_publ_author_name
'Bouheroum, Sofiane'
'Cherouana, Aouatef'
'Beghidja, Adel'
'Dahaoui, Slimane'
'Rabu, Pierre'

_publ_section_title
;
 A new copper(II) coordination polymer containing chains of interconnected
 paddle-wheel antiferromagnetic clusters.
;
_journal_coeditor_code YF3125
_journal_issue 'Pt 12'
_journal_name_full 'Acta crystallographica. Section C, Structural chemistry'
_journal_page_first 1050
_journal_page_last 1055
_journal_paper_doi 10.1107/S2053229617013766
_journal_volume 73
_journal_year 2017
_chemical_formula_iupac '[Cu3 Cl4 (C4 H9 N1 O2)4 (H2 O1)2] (Cl O4)2'
_chemical_formula_moiety 'C16 H40 Cl4 Cu3 N4 O10 2+, 2(Cl O4 -)'
_chemical_formula_structural 'C8 H20 Cl3 Cu1.50 N2 O9'
_chemical_formula_sum 'C16 H40 Cl6 Cu3 N4 O18'
_chemical_formula_weight 979.82
_chemical_name_systematic
;
<i>catena</i>-Poly[[[tetrakis(\m-4-azaniumylbutanoato-\
\k^2^<i>O</i>:<i>O</i>')dicopper(II)(<i>Cu</i>---<i>Cu</i>)]-\
\m-chlorido-[diaquadichloridocopper(II)]-\m-chlorido] bis(perchlorate)]
;
_space_group_IT_number 14
_space_group_name_Hall '-P 2ybc'
_space_group_name_H-M_alt 'P 1 21/c 1'
_symmetry_cell_setting monoclinic
_symmetry_space_group_name_Hall '-P 2ybc'
_symmetry_space_group_name_H-M 'P 1 21/c 1'
_atom_sites_solution_hydrogens difmap
_atom_sites_solution_primary direct
_atom_sites_solution_secondary difmap
_cell_angle_alpha 90
_cell_angle_beta 115.18(3)
_cell_angle_gamma 90
_cell_formula_units_Z 2
_cell_length_a 12.946(3)
_cell_length_b 12.568(3)
_cell_length_c 11.044(2)
_cell_measurement_reflns_used 19042
_cell_measurement_temperature 100(2)
_cell_measurement_theta_max 27.68
_cell_measurement_theta_min 2.604
_cell_volume 1626.2(7)
_computing_cell_refinement
;
CrysAlis PRO (Oxford Diffraction, 2008)
;
_computing_data_collection
;
CrysAlis PRO (Oxford Diffraction, 2008)
;
_computing_data_reduction
;
CrysAlis PRO (Oxford Diffraction, 2008)
;
_computing_molecular_graphics
;
<i>OLEX2</i> (Dolomanov <i>et al.</i>,  2009)
;
_computing_publication_material
;
<i>OLEX2</i> (Dolomanov <i>et al.</i>,  2009)
;
_computing_structure_refinement
;
SHELXL2014 (Sheldrick, 2015)
;
_computing_structure_solution
;
SIR97 (Altomare <i>et al.</i>,  1999)
;
_diffrn_ambient_temperature 100(2)
_diffrn_measured_fraction_theta_full 0.999
_diffrn_measured_fraction_theta_max 0.999
_diffrn_measurement_device_type 'Oxford Diffraction KappaCCD'
_diffrn_measurement_method '\w scans'
_diffrn_radiation_monochromator graphite
_diffrn_radiation_source 'fine-focus sealed tube'
_diffrn_radiation_type MoK\a
_diffrn_radiation_wavelength 0.71073
_diffrn_reflns_av_R_equivalents 0.0378
_diffrn_reflns_limit_h_max 16
_diffrn_reflns_limit_h_min -16
_diffrn_reflns_limit_k_max 16
_diffrn_reflns_limit_k_min -16
_diffrn_reflns_limit_l_max 14
_diffrn_reflns_limit_l_min -14
_diffrn_reflns_number 19050
_diffrn_reflns_theta_full 25.00
_diffrn_reflns_theta_max 27.678
_diffrn_reflns_theta_min 2.604
_exptl_absorpt_coefficient_mu 2.519
_exptl_absorpt_correction_T_max 0.853
_exptl_absorpt_correction_T_min 0.720
_exptl_absorpt_correction_type integration
_exptl_absorpt_process_details
;
(DeTitta, 1985)
;
_exptl_crystal_colour green
_exptl_crystal_density_diffrn 2.001
_exptl_crystal_density_method 'Not Measured'
_exptl_crystal_description prism
_exptl_crystal_F_000 994
_exptl_crystal_size_max 0.1
_exptl_crystal_size_mid 0.1
_exptl_crystal_size_min 0.08
_refine_diff_density_max 1.259
_refine_diff_density_min -1.916
_refine_ls_extinction_method none
_refine_ls_goodness_of_fit_ref 0.994
_refine_ls_hydrogen_treatment constr
_refine_ls_matrix_type full
_refine_ls_number_parameters 217
_refine_ls_number_reflns 19050
_refine_ls_number_restraints 3
_refine_ls_restrained_S_all 1.051
_refine_ls_R_factor_all 0.0588
_refine_ls_R_factor_gt 0.0436
_refine_ls_shift/su_max 0.000
_refine_ls_shift/su_mean 0.000
_refine_ls_structure_factor_coef Fsqd
_refine_ls_weighting_details 'calc w=1/[\s^2^(Fo^2^)+(0.0667P)^2^] where P=(Fo^2^+2Fc^2^)/3'
_refine_ls_weighting_scheme calc
_refine_ls_wR_factor_gt 0.1046
_refine_ls_wR_factor_ref 0.1094
_reflns_number_gt 15048
_reflns_number_total 19050
_reflns_threshold_expression >2sigma(I)
_cod_data_source_file yf3125sup1.cif
_cod_data_source_block I
_cod_original_sg_symbol_H-M 'P 21/c'
_cod_database_code 2311938

loop_
_symmetry_equiv_pos_site_id
_symmetry_equiv_pos_as_xyz
1 x,y,z
2 -x,1/2+y,1/2-z
3 -x,-y,-z
4 x,1/2-y,1/2+z

loop_
_atom_site_aniso_label
_atom_site_aniso_U_11
_atom_site_aniso_U_22
_atom_site_aniso_U_33
_atom_site_aniso_U_12
_atom_site_aniso_U_13
_atom_site_aniso_U_23
Cu1 0.0090(3) 0.0082(3) 0.0092(5) 0.0004(4) 0.0041(5) 0.0003(3)
Cu2 0.0205(5) 0.0270(6) 0.0234(8) 0.0014(7) 0.0095(8) -0.0013(5)
Cl2 0.0209(7) 0.0233(8) 0.0184(10) -0.0014(8) 0.0072(8) 0.0037(7)
Cl3 0.0136(7) 0.0187(7) 0.0110(8) 0.0012(7) 0.0062(8) -0.0022(5)
O1 0.025(3) 0.027(3) 0.009(3) 0.015(3) 0.006(2) 0.004(2)
O1W 0.036(3) 0.021(2) 0.020(3) 0.002(2) 0.016(3) 0.0000(19)
O2 0.027(3) 0.016(3) 0.010(3) 0.009(2) 0.005(2) -0.001(2)
O3 0.019(3) 0.026(3) 0.016(3) -0.013(2) 0.012(2) -0.010(2)
O4 0.027(3) 0.019(3) 0.023(3) -0.011(2) 0.018(2) -0.010(2)
N1 0.020(3) 0.009(4) 0.016(3) 0.001(2) 0.006(3) 0.000(2)
N2 0.013(3) 0.018(4) 0.009(3) 0.000(2) 0.003(2) 0.005(2)
C1 0.007(3) 0.008(4) 0.017(4) -0.001(3) 0.006(3) 0.003(3)
C2 0.017(3) 0.010(3) 0.014(4) 0.002(3) 0.006(3) 0.000(3)
C3 0.019(4) 0.010(4) 0.012(4) 0.002(3) 0.005(3) -0.002(3)
C4 0.013(3) 0.012(4) 0.016(4) -0.002(3) 0.007(3) -0.001(3)
C5 0.010(3) 0.013(4) 0.016(4) 0.007(3) 0.005(3) 0.006(3)
C6 0.014(3) 0.009(4) 0.012(4) -0.002(2) 0.005(3) 0.001(3)
C7 0.017(4) 0.016(4) 0.020(4) -0.002(3) 0.013(3) 0.001(3)
C8 0.014(3) 0.011(4) 0.018(4) -0.002(3) 0.009(3) 0.001(3)
Cl1 0.0135(7) 0.0211(9) 0.0096(8) -0.0012(6) 0.0033(7) -0.0001(7)
O5 0.016(3) 0.031(3) 0.019(3) 0.0065(19) 0.008(2) -0.004(2)
O6 0.025(3) 0.045(3) 0.015(3) 0.001(2) 0.002(2) 0.020(3)
O7 0.013(2) 0.021(3) 0.024(3) 0.0007(19) 0.009(2) 0.000(2)
O8 0.031(3) 0.021(3) 0.031(3) -0.010(2) 0.013(3) -0.008(2)

loop_
_atom_site_type_symbol
_atom_site_label
_atom_site_fract_x
_atom_site_fract_y
_atom_site_fract_z
_atom_site_U_iso_or_equiv
_atom_site_thermal_displace_type
_atom_site_calc_flag
_atom_site_occupancy
Cu Cu1 0.99887(8) 0.95931(5) 0.38914(7) 0.0087(2) Uani . 1.000
Cu Cu2 1.00000 1.00000 0.00000 0.0236(4) Uani . 1.000
Cl Cl2 0.80176(13) 0.99175(15) -0.11378(19) 0.0213(5) Uani . 1.000
Cl Cl3 0.98967(15) 0.86597(11) 0.19198(15) 0.0141(4) Uani . 1.000
O O1 1.1161(4) 0.8638(4) 0.5140(5) 0.0208(17) Uani . 1.000
O O1W 0.9850(5) 1.1296(3) 0.1010(5) 0.0243(16) Uani . 1.000
O O2 0.8865(5) 1.0727(4) 0.2988(5) 0.0187(17) Uani . 1.000
O O3 0.8778(4) 0.8696(4) 0.3998(5) 0.0188(17) Uani . 1.000
O O4 1.1208(5) 1.0625(4) 0.4120(5) 0.0205(17) Uani . 1.000
N N1 1.2977(5) 0.5897(5) 0.9106(6) 0.0156(19) Uani . 1.000
N N2 0.7144(5) 0.5913(5) 0.6050(5) 0.0139(19) Uani . 1.000
C C1 1.1480(6) 0.8635(6) 0.6389(7) 0.010(2) Uani . 1.000
C C2 1.2308(6) 0.7758(5) 0.7141(7) 0.0139(19) Uani . 1.000
C C3 1.2774(7) 0.7837(6) 0.8644(8) 0.014(2) Uani . 1.000
C C4 1.3600(6) 0.6939(5) 0.9343(8) 0.013(2) Uani . 1.000
C C5 0.8440(6) 0.8730(6) 0.4908(7) 0.013(2) Uani . 1.000
C C6 0.7515(6) 0.7943(5) 0.4807(7) 0.012(2) Uani . 1.000
C C7 0.7261(7) 0.7881(6) 0.6029(7) 0.016(2) Uani . 1.000
C C8 0.6543(6) 0.6931(5) 0.6004(8) 0.014(2) Uani . 1.000
Cl Cl1 0.51942(12) 0.47535(11) 0.74998(16) 0.0153(5) Uani . 1.000
O O5 0.4947(4) 0.5097(3) 0.8587(5) 0.0218(17) Uani . 1.000
O O6 0.4636(4) 0.5401(5) 0.6359(5) 0.0306(17) Uani . 1.000
O O7 0.6421(3) 0.4820(3) 0.7932(5) 0.0189(16) Uani . 1.000
O O8 0.4841(4) 0.3669(4) 0.7191(5) 0.0277(17) Uani . 1.000
H H1WA 0.98700 1.13870 0.19200 0.0300 Uiso . 1.000
H H1A 1.26710 0.57390 0.82180 0.0190 Uiso calc 1.000
H H1B 1.24090 0.59460 0.93820 0.0190 Uiso calc 1.000
H H1C 1.34730 0.53750 0.95750 0.0190 Uiso calc 1.000
H H1WB 0.98210 1.20340 0.06870 0.0300 Uiso . 1.000
H H2A 0.69960 0.57060 0.52030 0.0170 Uiso calc 1.000
H H2B 0.68940 0.54040 0.64480 0.0170 Uiso calc 1.000
H H2C 0.79090 0.60060 0.65280 0.0170 Uiso calc 1.000
H H2D 1.19180 0.70640 0.68550 0.0160 Uiso calc 1.000
H H2E 1.29550 0.77710 0.68880 0.0160 Uiso calc 1.000
H H3A 1.21320 0.78180 0.89070 0.0170 Uiso calc 1.000
H H3B 1.31700 0.85280 0.89400 0.0170 Uiso calc 1.000
H H4A 1.41910 0.69000 0.89990 0.0160 Uiso calc 1.000
H H4B 1.39850 0.70850 1.03150 0.0160 Uiso calc 1.000
H H6A 0.77430 0.72260 0.46370 0.0140 Uiso calc 1.000
H H6B 0.68020 0.81360 0.40220 0.0140 Uiso calc 1.000
H H7A 0.79900 0.78480 0.68440 0.0190 Uiso calc 1.000
H H7B 0.68580 0.85370 0.60800 0.0190 Uiso calc 1.000
H H8A 0.63500 0.69660 0.67800 0.0160 Uiso calc 1.000
H H8B 0.58210 0.69510 0.51790 0.0160 Uiso calc 1.000

loop_
_atom_type_symbol
_atom_type_description
_atom_type_scat_dispersion_real
_atom_type_scat_dispersion_imag
_atom_type_scat_source
O O 0.0106 0.0060 'International Tables Vol C Tables 4.2.6.8 and 6.1.1.4'
N N 0.0061 0.0033 'International Tables Vol C Tables 4.2.6.8 and 6.1.1.4'
Cu Cu 0.3201 1.2651 'International Tables Vol C Tables 4.2.6.8 and 6.1.1.4'
Cl Cl 0.1484 0.1585 'International Tables Vol C Tables 4.2.6.8 and 6.1.1.4'
H H 0.0000 0.0000 'International Tables Vol C Tables 4.2.6.8 and 6.1.1.4'
C C 0.0033 0.0016 'International Tables Vol C Tables 4.2.6.8 and 6.1.1.4'

loop_
_geom_angle_atom_site_label_1
_geom_angle_atom_site_label_2
_geom_angle_atom_site_label_3
_geom_angle_site_symmetry_1
_geom_angle_site_symmetry_3
_geom_angle
_geom_angle_publ_flag
Cl3 Cu1 O1 . . 93.59(16) yes
Cl3 Cu1 O2 . . 98.67(16) yes
Cl3 Cu1 O3 . . 92.31(16) yes
Cl3 Cu1 O4 . . 99.40(17) yes
O1 Cu1 O2 . . 167.7(2) yes
O1 Cu1 O3 . . 90.3(2) yes
O1 Cu1 O4 . . 88.6(2) yes
O2 Cu1 O3 . . 90.5(2) yes
O2 Cu1 O4 . . 88.2(2) yes
O3 Cu1 O4 . . 168.3(2) yes
Cl2 Cu2 Cl3 . . 89.13(7) yes
Cl2 Cu2 O1W . . 89.49(19) yes
Cl2 Cu2 Cl2 . 3_775 180.00 ?
Cl2 Cu2 Cl3 . 3_775 90.87(7) yes
Cl2 Cu2 O1W . 3_775 90.51(19) yes
Cl3 Cu2 O1W . . 91.17(15) yes
Cl2 Cu2 Cl3 3_775 . 90.87(7) ?
Cl3 Cu2 Cl3 . 3_775 180.00 ?
Cl3 Cu2 O1W . 3_775 88.83(15) yes
Cl2 Cu2 O1W 3_775 . 90.51(19) ?
Cl3 Cu2 O1W 3_775 . 88.83(15) ?
O1W Cu2 O1W . 3_775 180.00 ?
Cl2 Cu2 Cl3 3_775 3_775 89.13(7) ?
Cl2 Cu2 O1W 3_775 3_775 89.49(19) ?
Cl3 Cu2 O1W 3_775 3_775 91.17(15) ?
Cu1 Cl3 Cu2 . . 113.22(6) yes
O5 Cl1 O8 . . 108.9(3) ?
O6 Cl1 O7 . . 109.4(3) ?
O6 Cl1 O8 . . 110.2(3) ?
O7 Cl1 O8 . . 109.1(3) ?
O5 Cl1 O6 . . 111.2(3) ?
O5 Cl1 O7 . . 108.0(3) ?
Cu1 O1 C1 . . 124.4(5) yes
Cu1 O2 C1 . 3_776 122.7(5) yes
Cu1 O3 C5 . . 125.7(5) yes
Cu1 O4 C5 . 3_776 120.6(6) yes
H1WA O1W H1WB . . 104.00 no
Cu2 O1W H1WB . . 124.00 no
Cu2 O1W H1WA . . 133.00 no
H1A N1 H1B . . 109.00 no
C4 N1 H1A . . 109.00 no
C4 N1 H1C . . 109.00 no
H1B N1 H1C . . 109.00 no
H1A N1 H1C . . 110.00 no
C4 N1 H1B . . 109.00 no
H2A N2 H2C . . 110.00 no
H2A N2 H2B . . 109.00 no
C8 N2 H2A . . 109.00 no
C8 N2 H2B . . 109.00 no
C8 N2 H2C . . 109.00 no
H2B N2 H2C . . 109.00 no
O2 C1 C2 3_776 . 119.9(6) yes
O1 C1 C2 . . 115.3(7) yes
O1 C1 O2 . 3_776 124.8(7) yes
C1 C2 C3 . . 114.4(6) no
C2 C3 C4 . . 112.1(7) no
N1 C4 C3 . . 110.5(7) yes
O3 C5 O4 . 3_776 125.3(7) yes
O3 C5 C6 . . 116.8(6) yes
O4 C5 C6 3_776 . 117.9(7) yes
C5 C6 C7 . . 115.4(6) no
C6 C7 C8 . . 112.9(6) no
N2 C8 C7 . . 111.8(7) yes
C1 C2 H2D . . 109.00 no
C1 C2 H2E . . 109.00 no
H2D C2 H2E . . 108.00 no
C3 C2 H2E . . 109.00 no
C3 C2 H2D . . 109.00 no
C4 C3 H3A . . 109.00 no
C2 C3 H3B . . 109.00 no
C2 C3 H3A . . 109.00 no
C4 C3 H3B . . 109.00 no
H3A C3 H3B . . 108.00 no
H4A C4 H4B . . 108.00 no
N1 C4 H4A . . 110.00 no
N1 C4 H4B . . 110.00 no
C3 C4 H4A . . 109.00 no
C3 C4 H4B . . 110.00 no
C5 C6 H6B . . 108.00 no
C7 C6 H6A . . 108.00 no
C5 C6 H6A . . 108.00 no
H6A C6 H6B . . 107.00 no
C7 C6 H6B . . 108.00 no
C8 C7 H7A . . 109.00 no
C6 C7 H7B . . 109.00 no
C6 C7 H7A . . 109.00 no
C8 C7 H7B . . 109.00 no
H7A C7 H7B . . 108.00 no
H8A C8 H8B . . 108.00 no
N2 C8 H8A . . 109.00 no
N2 C8 H8B . . 109.00 no
C7 C8 H8A . . 109.00 no
C7 C8 H8B . . 109.00 no

loop_
_geom_bond_atom_site_label_1
_geom_bond_atom_site_label_2
_geom_bond_site_symmetry_2
_geom_bond_distance
_geom_bond_publ_flag
Cu1 Cl3 . 2.4312(18) yes
Cu1 O1 . 1.966(5) yes
Cu1 O2 . 1.977(6) yes
Cu1 O3 . 1.975(6) yes
Cu1 O4 . 1.974(6) yes
Cu2 Cl2 . 2.331(2) yes
Cu2 Cl3 . 2.7554(17) yes
Cu2 O1W . 2.030(5) yes
Cu2 Cl2 3_775 2.331(2) ?
Cu2 Cl3 3_775 2.7554(17) ?
Cu2 O1W 3_775 2.030(5) ?
Cl1 O7 . 1.453(5) ?
Cl1 O5 . 1.434(5) ?
Cl1 O6 . 1.413(6) ?
Cl1 O8 . 1.432(5) ?
O1 C1 . 1.260(9) yes
O2 C1 3_776 1.256(10) yes
O3 C5 . 1.256(9) yes
O4 C5 3_776 1.265(9) yes
O1W H1WB . 0.9900 no
O1W H1WA . 1.0000 no
N1 C4 . 1.502(9) yes
N2 C8 . 1.487(9) yes
N1 H1B . 0.9100 no
N1 H1C . 0.9100 no
N1 H1A . 0.9100 no
N2 H2C . 0.9100 no
N2 H2A . 0.9100 no
N2 H2B . 0.9100 no
C1 C2 . 1.515(10) no
C2 C3 . 1.509(11) no
C3 C4 . 1.520(11) no
C5 C6 . 1.520(11) no
C6 C7 . 1.521(11) no
C7 C8 . 1.506(11) no
C2 H2E . 0.9900 no
C2 H2D . 0.9900 no
C3 H3B . 0.9900 no
C3 H3A . 0.9900 no
C4 H4A . 0.9900 no
C4 H4B . 0.9900 no
C6 H6A . 0.9900 no
C6 H6B . 0.9900 no
C7 H7B . 0.9900 no
C7 H7A . 0.9900 no
C8 H8A . 0.9900 no
C8 H8B . 0.9900 no

loop_
_geom_contact_atom_site_label_1
_geom_contact_atom_site_label_2
_geom_contact_distance
_geom_contact_site_symmetry_2
_geom_contact_publ_flag
Cu1 O1W 3.775(5) . no
Cu1 N2 3.739(6) 4_564 no
Cu1 O3 3.072(5) 3_776 no
Cu1 O1 3.108(5) 3_776 no
Cu1 O2 3.145(5) 3_776 no
Cu1 O4 3.193(6) 3_776 no
Cu1 N1 3.824(7) 4_564 no
Cu1 H1WB 3.2400 2_745 no
Cu1 H1WA 3.0900 . no
Cu1 H1B 3.0200 4_564 no
Cu1 H2C 2.9400 4_564 no
Cu2 H2D 3.5700 2_755 no
Cu2 H2D 3.5700 4_564 no
Cl2 Cl3 3.582(3) . no
Cl2 O1W 3.077(5) . no
Cl2 O6 3.394(6) 2_655 no
Cl2 N1 3.214(6) 2_755 no
Cl2 O1W 3.104(7) 3_775 no
Cl2 N2 3.245(6) 4_564 no
Cl2 Cl3 3.636(3) 3_775 no
Cl3 O1W 3.389(6) 3_775 no
Cl3 N2 3.316(7) 4_564 no
Cl3 O4 3.373(5) . no
Cl3 O1W 3.455(4) . no
Cl3 Cl2 3.582(3) . no
Cl3 O1 3.221(5) . no
Cl3 C6 3.590(8) 4_564 no
Cl3 O2 3.357(6) . no
Cl3 O3 3.193(6) . no
Cl3 Cl2 3.636(3) 3_775 no
Cl3 C2 3.511(8) 4_564 no
Cl1 H1C 2.9500 3_767 no
Cl1 H2B 3.0100 . no
Cl2 H6A 2.8900 4_564 no
Cl2 H2A 2.4900 4_564 no
Cl2 H1A 2.3200 2_755 no
Cl2 H2D 2.8200 2_755 no
Cl3 H1WA 3.0900 2_745 no
Cl3 H6A 3.0600 4_564 no
Cl3 H7A 3.0800 4_564 no
Cl3 H2C 2.4600 4_564 no
Cl3 H2D 2.8000 4_564 no
O1 Cl3 3.221(5) . no
O1 N1 3.075(9) 4_564 no
O1 O3 2.793(8) . no
O1 O4 2.751(7) . no
O1 C5 3.352(9) 3_776 no
O1 Cu1 3.108(5) 3_776 no
O1W Cl2 3.104(7) 3_775 no
O1W Cl2 3.077(5) . no
O1W O4 3.234(7) . no
O1W Cl3 3.389(6) 3_775 no
O1W Cu1 3.775(5) . no
O1W O2 3.046(9) . no
O1W Cl3 3.455(4) . no
O2 O1W 3.046(9) . no
O2 C5 3.338(10) 3_776 no
O2 O3 2.807(7) . no
O2 Cu1 3.145(5) 3_776 no
O2 N2 3.120(8) 4_564 no
O2 Cl3 3.357(6) . no
O2 O4 2.748(9) . no
O2 O7 3.213(8) 4_564 no
O3 O1 2.793(8) . no
O3 C1 3.370(9) . no
O3 N2 3.075(7) 4_564 no
O3 Cl3 3.193(6) . no
O3 Cu1 3.072(5) 3_776 no
O3 O2 2.807(7) . no
O3 C1 3.380(9) 3_776 no
O4 C1 3.410(11) 3_776 no
O4 Cu1 3.193(6) 3_776 no
O4 O2 2.748(9) . no
O4 O1W 3.234(7) . no
O4 N1 2.989(9) 4_564 no
O4 Cl3 3.373(5) . no
O4 O1 2.751(7) . no
O5 O5 3.075(7) 3_667 no
O5 N1 3.074(8) 3_767 no
O5 N1 3.015(9) 1_455 no
O5 C4 3.215(9) 1_455 no
O5 C4 3.414(8) 3_767 no
O6 N2 3.146(8) 3_666 no
O6 C8 3.282(10) . no
O6 Cl2 3.394(6) 2_645 no
O7 O2 3.213(8) 4_565 no
O7 C5 3.172(9) 4_565 no
O7 N2 2.956(8) . no
O7 C2 3.089(8) 2_746 no
O7 N1 3.155(8) 3_767 no
O7 C1 2.904(9) 2_746 no
O8 C8 3.294(9) 3_666 no
O1 H1B 2.1800 4_564 no
O1 H3A 2.8700 4_564 no
O1 H1WB 2.3500 2_745 no
O1W H3A 2.8300 3_776 no
O2 H3B 2.7500 3_776 no
O2 H1WA 2.2500 . no
O2 H2B 2.7800 4_564 no
O2 H3A 2.6600 3_776 no
O2 H2C 2.6800 4_564 no
O3 H1WB 2.6900 2_745 no
O3 H7A 2.9000 4_564 no
O3 H2C 2.5000 4_564 no
O4 H7B 2.8100 3_776 no
O4 H7A 2.6100 3_776 no
O4 H1B 2.4500 4_564 no
O4 H1WA 2.5000 . no
O5 H1C 2.2600 3_767 no
O5 H1C 2.5900 1_455 no
O5 H1A 2.9100 1_455 no
O5 H4A 2.5800 1_455 no
O6 H3B 2.8700 4_464 no
O6 H2B 2.8800 . no
O6 H2A 2.5000 3_666 no
O6 H8A 2.8500 . no
O7 H2E 2.6800 2_746 no
O7 H2B 2.1100 . no
O7 H6B 2.7900 4_565 no
O7 H1B 2.8600 3_767 no
O7 H3B 2.8500 2_746 no
O7 H1C 2.7100 3_767 no
O8 H2A 2.8100 3_666 no
O8 H2E 2.8200 2_746 no
O8 H4B 2.6900 3_767 no
O8 H8B 2.5100 3_666 no
N1 Cl2 3.214(6) 2_745 no
N1 O5 3.074(8) 3_767 no
N1 O7 3.155(8) 3_767 no
N1 Cu1 3.824(7) 4_565 no
N1 O1 3.075(9) 4_565 no
N1 O5 3.015(9) 1_655 no
N1 O4 2.989(9) 4_565 no
N2 O7 2.956(8) . no
N2 O6 3.146(8) 3_666 no
N2 Cu1 3.739(6) 4_565 no
N2 Cl2 3.245(6) 4_565 no
N2 Cl3 3.316(7) 4_565 no
N2 O2 3.120(8) 4_565 no
N2 O3 3.075(7) 4_565 no
N1 H2D 2.7000 . no
N2 H6A 2.6100 . no
C1 O7 2.904(9) 2_756 no
C1 C5 3.564(12) . no
C2 Cl3 3.511(8) 4_565 no
C2 O7 3.089(8) 2_756 no
C4 O5 3.215(9) 1_655 no
C4 O5 3.414(8) 3_767 no
C5 C1 3.564(12) . no
C5 O7 3.172(9) 4_564 no
C6 Cl3 3.590(8) 4_565 no
C8 O8 3.294(9) 3_666 no
C8 O6 3.282(10) . no
C1 H1WA 3.0500 3_776 no
C1 H1WB 2.9800 2_745 no
C1 H1B 2.9800 4_564 no
C2 H1A 2.7600 . no
C4 H8B 2.9700 4_665 no
C6 H2C 3.0000 . no
C6 H2A 2.9700 . no
C6 H8A 3.0300 4_564 no
H1WA C1 3.0500 3_776 no
H1WA O4 2.5000 . no
H1WA Cl3 3.0900 2_755 no
H1WA Cu1 3.0900 . no
H1WA O2 2.2500 . no
H1WA H3A 2.5600 3_776 no
H1A Cl2 2.3200 2_745 no
H1A O5 2.9100 1_655 no
H1A C2 2.7600 . no
H1A H2D 2.1800 . no
H1B O7 2.8600 3_767 no
H1B Cu1 3.0200 4_565 no
H1B H3A 2.4000 . no
H1B O1 2.1800 4_565 no
H1B O4 2.4500 4_565 no
H1B C1 2.9800 4_565 no
H1C H7B 2.4000 2_746 no
H1C Cl1 2.9500 3_767 no
H1C O5 2.2600 3_767 no
H1C O5 2.5900 1_655 no
H1C O7 2.7100 3_767 no
H1WB C1 2.9800 2_755 no
H1WB O1 2.3500 2_755 no
H1WB O3 2.6900 2_755 no
H1WB Cu1 3.2400 2_755 no
H2A C6 2.9700 . no
H2A H6A 2.3400 . no
H2A O6 2.5000 3_666 no
H2A O8 2.8100 3_666 no
H2A Cl2 2.4900 4_565 no
H2B O7 2.1100 . no
H2B O2 2.7800 4_565 no
H2B O6 2.8800 . no
H2B H3B 2.3900 2_746 no
H2B Cl1 3.0100 . no
H2C C6 3.0000 . no
H2C Cl3 2.4600 4_565 no
H2C O2 2.6800 4_565 no
H2C O3 2.5000 4_565 no
H2C H7A 2.3400 . no
H2C Cu1 2.9400 4_565 no
H2C H6A 2.5300 . no
H2D N1 2.7000 . no
H2D H1A 2.1800 . no
H2D Cl3 2.8000 4_565 no
H2D Cu2 3.5700 2_745 no
H2D Cl2 2.8200 2_745 no
H2D Cu2 3.5700 4_565 no
H2E H4A 2.4500 . no
H2E O7 2.6800 2_756 no
H2E O8 2.8200 2_756 no
H3A O1 2.8700 4_565 no
H3A H1WA 2.5600 3_776 no
H3A O2 2.6600 3_776 no
H3A H1B 2.4000 . no
H3A O1W 2.8300 3_776 no
H3B H2B 2.3900 2_756 no
H3B O2 2.7500 3_776 no
H3B O6 2.8700 4_665 no
H3B O7 2.8500 2_756 no
H4A O5 2.5800 1_655 no
H4A H2E 2.4500 . no
H4A H8B 2.4300 4_665 no
H4B O8 2.6900 3_767 no
H6A H2A 2.3400 . no
H6A H2C 2.5300 . no
H6A Cl2 2.8900 4_565 no
H6A N2 2.6100 . no
H6A Cl3 3.0600 4_565 no
H6B H8A 2.2900 4_564 no
H6B O7 2.7900 4_564 no
H7A O4 2.6100 3_776 no
H7A Cl3 3.0800 4_565 no
H7A O3 2.9000 4_565 no
H7A H2C 2.3400 . no
H7B H1C 2.4000 2_756 no
H7B O4 2.8100 3_776 no
H8A O6 2.8500 . no
H8A C6 3.0300 4_565 no
H8A H6B 2.2900 4_565 no
H8B C4 2.9700 4_464 no
H8B H4A 2.4300 4_464 no
H8B O8 2.5100 3_666 no

loop_
_geom_hbond_atom_site_label_D
_geom_hbond_atom_site_label_H
_geom_hbond_atom_site_label_A
_geom_hbond_site_symmetry_A
_geom_hbond_distance_DH
_geom_hbond_distance_HA
_geom_hbond_distance_DA
_geom_hbond_angle_DHA
_geom_hbond_publ_flag
O1W H1WA O2 . 1.0000 2.2500 3.046(9) 135.00 yes
O1W H1WA O4 . 1.0000 2.5000 3.234(7) 130.00 yes
N1 H1A Cl2 2_745 0.9100 2.3200 3.214(6) 166.00 yes
N1 H1B O1 4_565 0.9100 2.1800 3.075(9) 169.00 yes
N1 H1B O4 4_565 0.9100 2.4500 2.989(9) 118.00 yes
N1 H1C O5 1_655 0.9100 2.5900 3.015(9) 109.00 yes
N1 H1C O5 3_767 0.9100 2.2600 3.074(8) 148.00 yes
O1W H1WB O1 2_755 0.9900 2.3500 3.252(7) 151.00 yes
N2 H2A O6 3_666 0.9100 2.5000 3.146(8) 128.00 yes
N2 H2A Cl2 4_565 0.9100 2.4900 3.245(6) 140.00 yes
N2 H2B O7 . 0.9100 2.1100 2.956(8) 154.00 yes
N2 H2C Cl3 4_565 0.9100 2.4600 3.316(7) 157.00 yes
N2 H2C O3 4_565 0.9100 2.5000 3.075(7) 122.00 yes
C2 H2D Cl2 2_745 0.9900 2.8200 3.708(7) 149.00 yes
C2 H2D Cl3 4_565 0.9900 2.8000 3.511(8) 129.00 yes
C4 H4A O5 1_655 0.9900 2.5800 3.215(9) 122.00 yes
C6 H6A N2 . 0.9900 2.6100 3.031(9) 106.00 yes
C8 H8B O8 3_666 0.9900 2.5100 3.294(9) 136.00 yes

loop_
_geom_torsion_atom_site_label_1
_geom_torsion_atom_site_label_2
_geom_torsion_atom_site_label_3
_geom_torsion_atom_site_label_4
_geom_torsion_site_symmetry_1
_geom_torsion_site_symmetry_3
_geom_torsion_site_symmetry_4
_geom_torsion
_geom_torsion_publ_flag
O1 Cu1 Cl3 Cu2 . . . -131.91(18) no
O2 Cu1 Cl3 Cu2 . . . 46.8(2) no
O3 Cu1 Cl3 Cu2 . . . 137.66(17) no
O4 Cu1 Cl3 Cu2 . . . -42.78(18) no
Cl3 Cu1 O1 C1 . . . -170.4(6) no
O3 Cu1 O1 C1 . . . -78.0(6) no
O4 Cu1 O1 C1 . . . 90.3(6) no
Cl3 Cu1 O2 C1 . . 3_776 172.2(6) no
O3 Cu1 O2 C1 . . 3_776 79.8(6) no
O4 Cu1 O2 C1 . . 3_776 -88.6(6) no
Cl3 Cu1 O3 C5 . . . 175.4(6) no
O1 Cu1 O3 C5 . . . 81.8(6) no
O2 Cu1 O3 C5 . . . -85.9(6) no
Cl3 Cu1 O4 C5 . . 3_776 -177.9(5) no
O1 Cu1 O4 C5 . . 3_776 -84.5(6) no
O2 Cu1 O4 C5 . . 3_776 83.7(6) no
Cl2 Cu2 Cl3 Cu1 . . . -98.35(9) no
O1W Cu2 Cl3 Cu1 . . . -8.9(2) no
Cl2 Cu2 Cl3 Cu1 3_775 . . 81.65(9) no
O1W Cu2 Cl3 Cu1 3_775 . . 171.1(2) no
Cu1 O1 C1 C2 . . . 174.1(5) no
Cu1 O1 C1 O2 . . 3_776 -3.6(11) no
Cu1 O2 C1 O1 . 3_776 3_776 0.0(12) no
Cu1 O2 C1 C2 . 3_776 3_776 177.6(5) no
Cu1 O3 C5 C6 . . . -178.5(5) no
Cu1 O3 C5 O4 . . 3_776 2.9(11) no
Cu1 O4 C5 O3 . 3_776 3_776 2.5(11) no
Cu1 O4 C5 C6 . 3_776 3_776 -178.9(5) no
O1 C1 C2 C3 . . . 173.9(7) no
O2 C1 C2 C3 3_776 . . -8.3(11) no
C1 C2 C3 C4 . . . -179.9(7) no
C2 C3 C4 N1 . . . -68.8(9) no
O3 C5 C6 C7 . . . 170.5(7) no
O4 C5 C6 C7 3_776 . . -10.7(10) no
C5 C6 C7 C8 . . . -167.0(7) no
C6 C7 C8 N2 . . . 63.8(8) no
